data_8105744
loop_
_publ_author_name
'Wang, Guangdi'
'Qian, Shihao'
'Yan, Sun'
'Wen, Tingchi'

_publ_section_title
;
 Crystal structure of
 (2-(1-hydroxyheptyl)octahydro-8aH-chromene-5,8,8a-triol), C16H30O5
;
_journal_issue 4
_journal_name_full 'Zeitschrift f\"ur Kristallographie - New Crystal Structures'
_journal_page_first 539
_journal_page_last 541
_journal_paper_doi 10.1515/ncrs-2022-0092
_journal_volume 237
_journal_year 2022
_chemical_absolute_configuration unk
_chemical_formula_sum 'C16 H30 O5'
_chemical_formula_weight 302.40
_space_group_crystal_system monoclinic
_space_group_IT_number 4
_space_group_name_Hall 'P 2yb'
_space_group_name_H-M_alt 'P 1 21 1'
_atom_sites_solution_hydrogens mixed
_cell_angle_alpha 90
_cell_angle_beta 96.473(2)
_cell_angle_gamma 90
_cell_formula_units_Z 4
_cell_length_a 5.6814(5)
_cell_length_b 13.0181(12)
_cell_length_c 22.833(2)
_cell_measurement_reflns_used 7271
_cell_measurement_temperature 296(2)
_cell_measurement_theta_max 23.49
_cell_measurement_theta_min 2.38
_cell_volume 1678.0(3)
_computing_structure_refinement 'SHELXL-2014/7 (Sheldrick, 2014)'
_diffrn_ambient_temperature 296(2)
_diffrn_measured_fraction_theta_full 0.995
_diffrn_measured_fraction_theta_max 0.995
_diffrn_measurement_device_type CCD
_diffrn_radiation_type MoK\a
_diffrn_radiation_wavelength 0.71073
_diffrn_reflns_av_R_equivalents 0.0840
_diffrn_reflns_av_unetI/netI 0.0708
_diffrn_reflns_Laue_measured_fraction_full 0.995
_diffrn_reflns_Laue_measured_fraction_max 0.995
_diffrn_reflns_limit_h_max 6
_diffrn_reflns_limit_h_min -6
_diffrn_reflns_limit_k_max 15
_diffrn_reflns_limit_k_min -15
_diffrn_reflns_limit_l_max 27
_diffrn_reflns_limit_l_min -27
_diffrn_reflns_number 35545
_diffrn_reflns_point_group_measured_fraction_full 0.995
_diffrn_reflns_point_group_measured_fraction_max 0.995
_diffrn_reflns_theta_full 25.013
_diffrn_reflns_theta_max 25.013
_diffrn_reflns_theta_min 3.115
_exptl_absorpt_coefficient_mu 0.087
_exptl_absorpt_correction_type multi-scan
_exptl_absorpt_process_details sadabs
_exptl_crystal_colour colorless
_exptl_crystal_density_diffrn 1.197
_exptl_crystal_description block
_exptl_crystal_F_000 664
_exptl_crystal_size_max 0.200
_exptl_crystal_size_mid 0.200
_exptl_crystal_size_min 0.200
_exptl_transmission_factor_max 0.864
_exptl_transmission_factor_min 0.864
_refine_diff_density_max 0.206
_refine_diff_density_min -0.234
_refine_diff_density_rms 0.039
_refine_ls_abs_structure_details
;
 Flack x determined using 1473 quotients [(I+)-(I-)]/[(I+)+(I-)]
 (Parsons, Flack and Wagner, Acta Cryst. B69 (2013) 249-259).
;
_refine_ls_abs_structure_Flack -0.8(6)
_refine_ls_extinction_coef
;
;
_refine_ls_extinction_method none
_refine_ls_goodness_of_fit_ref 0.989
_refine_ls_hydrogen_treatment constr
_refine_ls_matrix_type full
_refine_ls_number_parameters 381
_refine_ls_number_reflns 5903
_refine_ls_number_restraints 1
_refine_ls_restrained_S_all 0.989
_refine_ls_R_factor_all 0.0988
_refine_ls_R_factor_gt 0.0508
_refine_ls_shift/su_max 0.000
_refine_ls_shift/su_mean 0.000
_refine_ls_structure_factor_coef Fsqd
_refine_ls_weighting_details 'w=1/[\s^2^(Fo^2^)+(0.0758P)^2^] where P=(Fo^2^+2Fc^2^)/3'
_refine_ls_weighting_scheme calc
_refine_ls_wR_factor_gt 0.1099
_refine_ls_wR_factor_ref 0.1346
_reflns_Friedel_coverage 0.908
_reflns_Friedel_fraction_full 0.994
_reflns_Friedel_fraction_max 0.994
_reflns_number_gt 4005
_reflns_number_total 5903
_reflns_threshold_expression 'I > 2\s(I)'
_cod_data_source_file suppl_j_ncrs-2022-0092_suppl.cif
_cod_data_source_block 1_a
_cod_depositor_comments
;
The following automatic conversions were performed:

data item '_chemical_absolute_configuration' value 'UNK' was changed
to 'unk' in accordance with the built-in table derived from the CIF
Core dictionary named 'cif_core.dic' version 2.4.5 last updated on
2014-11-21.

Automatic conversion script
Id: cif_fix_values 8738 2021-04-28 16:35:53Z antanas 
;
_cod_original_cell_volume 1677.9(3)
_cod_original_sg_symbol_H-M 'P 21'
_cod_database_code 8105744
_shelx_space_group_comment
;
The symmetry employed for this shelxl refinement is uniquely defined
by the following loop, which should always be used as a source of
symmetry information in preference to the above space-group names.
They are only intended as comments.
;
_shelx_estimated_absorpt_t_min 0.983
_shelx_estimated_absorpt_t_max 0.983

loop_
_space_group_symop_operation_xyz
'x, y, z'
'-x, y+1/2, -z'

loop_
_atom_site_label
_atom_site_type_symbol
_atom_site_fract_x
_atom_site_fract_y
_atom_site_fract_z
_atom_site_U_iso_or_equiv
_atom_site_adp_type
_atom_site_occupancy
_atom_site_site_symmetry_order
_atom_site_calc_flag
_atom_site_refinement_flags_posn
_atom_site_refinement_flags_adp
_atom_site_refinement_flags_occupancy
_atom_site_disorder_assembly
_atom_site_disorder_group
C1 C -0.1136(7) 0.0479(3) 0.75195(19) 0.0367(11) Uani 1 1 d . . . . .
H1 H -0.0908 -0.0106 0.7790 0.044 Uiso 1 1 calc R U . . .
C2 C -0.0993(8) 0.0069(3) 0.6903(2) 0.0454(12) Uani 1 1 d . . . . .
H2A H -0.2378 -0.0351 0.6786 0.054 Uiso 1 1 calc R U . . .
H2B H 0.0395 -0.0366 0.6906 0.054 Uiso 1 1 calc R U . . .
C3 C -0.0855(8) 0.0929(4) 0.64492(19) 0.0404(11) Uani 1 1 d . . . . .
H3A H -0.0645 0.0633 0.6069 0.049 Uiso 1 1 calc R U . . .
H3B H -0.2326 0.1315 0.6408 0.049 Uiso 1 1 calc R U . . .
C4 C 0.1175(7) 0.1640(3) 0.66384(17) 0.0318(11) Uani 1 1 d . . . . .
H4 H 0.2659 0.1251 0.6658 0.038 Uiso 1 1 calc R U . . .
C5 C 0.0925(7) 0.2083(3) 0.72393(18) 0.0299(10) Uani 1 1 d . . . . .
C6 C 0.0856(7) 0.1237(3) 0.76975(18) 0.0321(10) Uani 1 1 d . . . . .
H6 H 0.2339 0.0853 0.7698 0.039 Uiso 1 1 calc R U . . .
C7 C 0.0889(8) 0.1710(3) 0.83109(18) 0.0386(11) Uani 1 1 d . . . . .
H7A H -0.0593 0.2067 0.8340 0.046 Uiso 1 1 calc R U . . .
H7B H 0.1042 0.1170 0.8605 0.046 Uiso 1 1 calc R U . . .
C8 C 0.2949(8) 0.2462(4) 0.84296(19) 0.0414(11) Uani 1 1 d . . . . .
H8A H 0.4433 0.2087 0.8460 0.050 Uiso 1 1 calc R U . . .
H8B H 0.2846 0.2808 0.8802 0.050 Uiso 1 1 calc R U . . .
C9 C 0.2914(8) 0.3259(3) 0.79368(18) 0.0336(11) Uani 1 1 d . . . . .
H9 H 0.1455 0.3663 0.7928 0.040 Uiso 1 1 calc R U . . .
C10 C 0.5011(8) 0.3990(3) 0.79911(17) 0.0342(11) Uani 1 1 d . . . . .
H10 H 0.6465 0.3580 0.8015 0.041 Uiso 1 1 calc R U . . .
C11 C 0.5095(8) 0.4641(4) 0.8543(2) 0.0420(12) Uani 1 1 d . . . . .
H11A H 0.3653 0.5045 0.8522 0.050 Uiso 1 1 calc R U . . .
H11B H 0.5103 0.4186 0.8880 0.050 Uiso 1 1 calc R U . . .
C12 C 0.7189(8) 0.5364(4) 0.8653(2) 0.0456(12) Uani 1 1 d . . . . .
H12A H 0.8643 0.4975 0.8651 0.055 Uiso 1 1 calc R U . . .
H12B H 0.7122 0.5863 0.8336 0.055 Uiso 1 1 calc R U . . .
C13 C 0.7233(9) 0.5926(4) 0.9235(2) 0.0518(13) Uani 1 1 d . . . . .
H13A H 0.5775 0.6315 0.9231 0.062 Uiso 1 1 calc R U . . .
H13B H 0.7246 0.5419 0.9547 0.062 Uiso 1 1 calc R U . . .
C14 C 0.9286(9) 0.6649(4) 0.9387(2) 0.0549(14) Uani 1 1 d . . . . .
H14A H 0.9272 0.7166 0.9081 0.066 Uiso 1 1 calc R U . . .
H14B H 1.0753 0.6266 0.9394 0.066 Uiso 1 1 calc R U . . .
C15 C 0.9228(10) 0.7176(5) 0.9974(2) 0.0668(17) Uani 1 1 d . . . . .
H15A H 0.7758 0.7558 0.9964 0.080 Uiso 1 1 calc R U . . .
H15B H 0.9215 0.6654 1.0277 0.080 Uiso 1 1 calc R U . . .
C16 C 1.1256(13) 0.7900(6) 1.0149(3) 0.102(3) Uani 1 1 d . . . . .
H16A H 1.2729 0.7549 1.0126 0.153 Uiso 1 1 calc R U . . .
H16B H 1.1180 0.8134 1.0545 0.153 Uiso 1 1 calc R U . . .
H16C H 1.1151 0.8478 0.9886 0.153 Uiso 1 1 calc R U . . .
C17 C -0.3180(8) 0.5036(4) 0.4719(2) 0.0434(12) Uani 1 1 d . . . . .
H17 H -0.3572 0.5537 0.4403 0.052 Uiso 1 1 calc R U . . .
C18 C -0.5337(8) 0.4342(5) 0.4738(2) 0.0548(14) Uani 1 1 d . . . . .
H18A H -0.5517 0.3914 0.4388 0.066 Uiso 1 1 calc R U . . .
H18B H -0.6744 0.4766 0.4733 0.066 Uiso 1 1 calc R U . . .
C19 C -0.5144(8) 0.3654(4) 0.52838(19) 0.0452(12) Uani 1 1 d . . . . .
H19A H -0.6612 0.3277 0.5293 0.054 Uiso 1 1 calc R U . . .
H19B H -0.3879 0.3160 0.5262 0.054 Uiso 1 1 calc R U . . .
C20 C -0.4650(7) 0.4281(4) 0.58418(18) 0.0359(11) Uani 1 1 d . . . . .
H20 H -0.5985 0.4748 0.5870 0.043 Uiso 1 1 calc R U . . .
C21 C -0.2427(7) 0.4916(3) 0.58211(19) 0.0335(11) Uani 1 1 d . . . . .
C22 C -0.2662(7) 0.5634(3) 0.52925(18) 0.0374(11) Uani 1 1 d . . . . .
H22 H -0.4060 0.6061 0.5328 0.045 Uiso 1 1 calc R U . . .
C23 C -0.0549(8) 0.6369(4) 0.5323(2) 0.0451(12) Uani 1 1 d . . . . .
H23A H 0.0874 0.5987 0.5267 0.054 Uiso 1 1 calc R U . . .
H23B H -0.0812 0.6873 0.5009 0.054 Uiso 1 1 calc R U . . .
C24 C -0.0216(10) 0.6914(4) 0.5915(2) 0.0531(14) Uani 1 1 d . . . . .
H24A H 0.1204 0.7333 0.5941 0.064 Uiso 1 1 calc R U . . .
H24B H -0.1556 0.7362 0.5951 0.064 Uiso 1 1 calc R U . . .
C25 C -0.0007(8) 0.6131(3) 0.64125(19) 0.0400(12) Uani 1 1 d . . . . .
H25 H 0.1398 0.5707 0.6380 0.048 Uiso 1 1 calc R U . . .
C26 C 0.0117(8) 0.6542(4) 0.7037(2) 0.0434(12) Uani 1 1 d . . . . .
H26 H -0.1327 0.6936 0.7076 0.052 Uiso 1 1 calc R U . . .
C27 C 0.2246(9) 0.7224(4) 0.7214(2) 0.0497(13) Uani 1 1 d . . . . .
H27A H 0.3681 0.6833 0.7186 0.060 Uiso 1 1 calc R U . . .
H27B H 0.2230 0.7794 0.6940 0.060 Uiso 1 1 calc R U . . .
C28 C 0.2296(9) 0.7644(4) 0.7835(2) 0.0555(14) Uani 1 1 d . . . . .
H28A H 0.0836 0.8019 0.7862 0.067 Uiso 1 1 calc R U . . .
H28B H 0.2327 0.7070 0.8106 0.067 Uiso 1 1 calc R U . . .
C29 C 0.4351(9) 0.8343(4) 0.8033(2) 0.0559(14) Uani 1 1 d . . . . .
H29A H 0.4370 0.8906 0.7755 0.067 Uiso 1 1 calc R U . . .
H29B H 0.5817 0.7963 0.8028 0.067 Uiso 1 1 calc R U . . .
C30 C 0.4248(10) 0.8779(5) 0.8644(2) 0.0618(15) Uani 1 1 d . . . . .
H30A H 0.2769 0.9151 0.8646 0.074 Uiso 1 1 calc R U . . .
H30B H 0.4222 0.8211 0.8918 0.074 Uiso 1 1 calc R U . . .
C31 C 0.6232(11) 0.9479(5) 0.8862(3) 0.0713(17) Uani 1 1 d . . . . .
H31A H 0.6306 1.0033 0.8581 0.086 Uiso 1 1 calc R U . . .
H31B H 0.7709 0.9101 0.8880 0.086 Uiso 1 1 calc R U . . .
C32 C 0.6017(14) 0.9936(6) 0.9461(3) 0.094(2) Uani 1 1 d . . . . .
H32A H 0.4631 1.0362 0.9441 0.141 Uiso 1 1 calc R U . . .
H32B H 0.7396 1.0343 0.9583 0.141 Uiso 1 1 calc R U . . .
H32C H 0.5888 0.9394 0.9741 0.141 Uiso 1 1 calc R U . . .
O1 O -0.3429(5) 0.0896(2) 0.75762(13) 0.0463(8) Uani 1 1 d . . . . .
H1A H -0.3465 0.1501 0.7476 0.069 Uiso 1 1 d R U . . .
O2 O 0.1230(5) 0.2441(2) 0.62126(11) 0.0357(7) Uani 1 1 d . . . . .
H2 H 0.2453 0.2774 0.6284 0.054 Uiso 1 1 d R U . . .
O3 O -0.1206(5) 0.2655(2) 0.72367(12) 0.0343(7) Uani 1 1 d . . . . .
H3 H -0.1512 0.2936 0.6916 0.051 Uiso 1 1 d R U . . .
O4 O 0.2920(5) 0.2739(2) 0.73800(11) 0.0308(7) Uani 1 1 d . . . . .
O5 O 0.4909(6) 0.4626(2) 0.74689(12) 0.0438(8) Uani 1 1 d . . . . .
H5 H 0.6027 0.5028 0.7506 0.066 Uiso 1 1 d R U . . .
O7 O -0.1194(5) 0.4453(3) 0.45705(14) 0.0514(9) Uani 1 1 d . . . . .
H7 H -0.0573 0.4156 0.4865 0.077 Uiso 1 1 d R U . . .
O8 O -0.0430(4) 0.4282(2) 0.57679(12) 0.0375(8) Uani 1 1 d . . . . .
H8 H -0.0502 0.3768 0.5973 0.056 Uiso 1 1 d R U . . .
O9 O -0.2074(5) 0.5470(2) 0.63589(12) 0.0390(8) Uani 1 1 d . . . . .
O10 O 0.0225(6) 0.5695(3) 0.74382(13) 0.0530(9) Uani 1 1 d . . . . .
H10A H 0.1055 0.5240 0.7321 0.079 Uiso 1 1 d R U . . .
O6 O -0.4460(5) 0.3606(2) 0.63424(12) 0.0386(7) Uani 1 1 d . . . . .
H6A H -0.4306 0.3948 0.6646 0.058 Uiso 1 1 d R U . . .

loop_
_atom_site_aniso_label
_atom_site_aniso_U_11
_atom_site_aniso_U_22
_atom_site_aniso_U_33
_atom_site_aniso_U_23
_atom_site_aniso_U_13
_atom_site_aniso_U_12
C1 0.032(3) 0.032(2) 0.048(3) 0.007(2) 0.010(2) -0.001(2)
C2 0.042(3) 0.038(3) 0.058(3) -0.004(3) 0.012(2) -0.009(2)
C3 0.042(3) 0.043(3) 0.037(3) -0.009(2) 0.007(2) -0.007(2)
C4 0.028(2) 0.036(3) 0.032(2) 0.000(2) 0.0067(19) 0.005(2)
C5 0.029(2) 0.031(2) 0.031(2) 0.0009(19) 0.0067(18) 0.002(2)
C6 0.024(2) 0.037(3) 0.036(2) 0.005(2) 0.0068(18) 0.002(2)
C7 0.042(3) 0.044(3) 0.031(2) 0.008(2) 0.009(2) -0.001(2)
C8 0.051(3) 0.042(3) 0.032(2) 0.002(2) 0.005(2) -0.003(2)
C9 0.038(3) 0.038(3) 0.026(2) -0.001(2) 0.0064(19) 0.002(2)
C10 0.039(3) 0.036(3) 0.028(2) 0.003(2) 0.0051(19) 0.001(2)
C11 0.043(3) 0.043(3) 0.040(3) -0.004(2) 0.005(2) -0.001(2)
C12 0.048(3) 0.048(3) 0.042(3) -0.008(2) 0.010(2) -0.009(3)
C13 0.059(3) 0.053(3) 0.045(3) -0.012(3) 0.009(2) -0.013(3)
C14 0.060(3) 0.057(3) 0.047(3) -0.008(3) 0.006(2) -0.015(3)
C15 0.080(4) 0.074(4) 0.047(3) -0.017(3) 0.007(3) -0.022(3)
C16 0.113(6) 0.108(6) 0.084(5) -0.032(4) 0.006(4) -0.054(5)
C17 0.031(3) 0.060(3) 0.038(3) 0.016(2) 0.004(2) 0.005(2)
C18 0.040(3) 0.086(4) 0.038(3) 0.009(3) 0.004(2) -0.006(3)
C19 0.032(2) 0.065(3) 0.039(3) 0.006(3) 0.007(2) -0.012(2)
C20 0.027(2) 0.048(3) 0.035(3) 0.012(2) 0.0085(19) 0.007(2)
C21 0.023(2) 0.043(3) 0.035(3) 0.002(2) 0.0067(19) 0.005(2)
C22 0.031(2) 0.044(3) 0.038(3) 0.016(2) 0.0068(19) 0.010(2)
C23 0.049(3) 0.043(3) 0.045(3) 0.017(2) 0.010(2) 0.002(2)
C24 0.066(3) 0.042(3) 0.052(3) 0.015(3) 0.010(3) -0.005(3)
C25 0.042(3) 0.035(3) 0.043(3) 0.004(2) 0.008(2) -0.007(2)
C26 0.047(3) 0.038(3) 0.046(3) 0.004(2) 0.007(2) 0.004(2)
C27 0.058(3) 0.040(3) 0.052(3) -0.001(2) 0.010(2) -0.002(3)
C28 0.062(3) 0.049(3) 0.056(3) -0.005(3) 0.009(3) -0.002(3)
C29 0.064(4) 0.049(3) 0.056(3) -0.003(3) 0.011(3) -0.006(3)
C30 0.067(4) 0.059(4) 0.058(3) -0.003(3) 0.005(3) -0.006(3)
C31 0.084(4) 0.069(4) 0.063(4) -0.011(3) 0.016(3) -0.018(4)
C32 0.119(6) 0.091(5) 0.072(4) -0.021(4) 0.013(4) -0.020(4)
O1 0.0304(17) 0.0494(19) 0.061(2) 0.0104(17) 0.0130(14) 0.0003(15)
O2 0.0352(15) 0.0431(18) 0.0289(15) 0.0035(14) 0.0040(12) -0.0050(15)
O3 0.0312(16) 0.0399(17) 0.0326(16) 0.0048(14) 0.0069(12) 0.0111(14)
O4 0.0319(16) 0.0348(17) 0.0267(16) -0.0022(13) 0.0072(12) -0.0050(14)
O5 0.058(2) 0.0385(18) 0.0349(17) 0.0044(14) 0.0071(15) -0.0152(16)
O7 0.0391(18) 0.071(2) 0.0467(19) 0.0067(17) 0.0159(14) 0.0004(18)
O8 0.0258(15) 0.0424(18) 0.0454(18) 0.0131(15) 0.0083(13) 0.0017(14)
O9 0.0368(17) 0.0446(19) 0.0363(18) 0.0049(15) 0.0071(13) -0.0019(15)
O10 0.066(2) 0.050(2) 0.0430(19) 0.0075(17) 0.0083(16) -0.0029(18)
O6 0.0370(17) 0.0426(18) 0.0368(17) 0.0051(15) 0.0067(13) -0.0041(15)

loop_
_atom_type_symbol
_atom_type_description
_atom_type_scat_dispersion_real
_atom_type_scat_dispersion_imag
_atom_type_scat_source
C C 0.0033 0.0016 'International Tables Vol C Tables 4.2.6.8 and 6.1.1.4'
H H 0.0000 0.0000 'International Tables Vol C Tables 4.2.6.8 and 6.1.1.4'
O O 0.0106 0.0060 'International Tables Vol C Tables 4.2.6.8 and 6.1.1.4'

loop_
_geom_angle_atom_site_label_1
_geom_angle_atom_site_label_2
_geom_angle_atom_site_label_3
_geom_angle
_geom_angle_site_symmetry_1
_geom_angle_site_symmetry_3
O1 C1 C2 111.2(4) . .
O1 C1 C6 112.8(3) . .
C2 C1 C6 111.1(3) . .
O1 C1 H1 107.1 . .
C2 C1 H1 107.1 . .
C6 C1 H1 107.1 . .
C1 C2 C3 112.4(4) . .
C1 C2 H2A 109.1 . .
C3 C2 H2A 109.1 . .
C1 C2 H2B 109.1 . .
C3 C2 H2B 109.1 . .
H2A C2 H2B 107.8 . .
C4 C3 C2 110.6(3) . .
C4 C3 H3A 109.5 . .
C2 C3 H3A 109.5 . .
C4 C3 H3B 109.5 . .
C2 C3 H3B 109.5 . .
H3A C3 H3B 108.1 . .
O2 C4 C3 109.2(3) . .
O2 C4 C5 110.6(3) . .
C3 C4 C5 110.4(3) . .
O2 C4 H4 108.9 . .
C3 C4 H4 108.9 . .
C5 C4 H4 108.9 . .
O3 C5 O4 110.0(3) . .
O3 C5 C4 111.3(3) . .
O4 C5 C4 106.2(3) . .
O3 C5 C6 107.1(3) . .
O4 C5 C6 111.1(3) . .
C4 C5 C6 111.1(3) . .
C1 C6 C5 111.2(3) . .
C1 C6 C7 116.0(3) . .
C5 C6 C7 109.9(3) . .
C1 C6 H6 106.4 . .
C5 C6 H6 106.4 . .
C7 C6 H6 106.4 . .
C8 C7 C6 110.5(3) . .
C8 C7 H7A 109.5 . .
C6 C7 H7A 109.5 . .
C8 C7 H7B 109.5 . .
C6 C7 H7B 109.5 . .
H7A C7 H7B 108.1 . .
C7 C8 C9 111.0(3) . .
C7 C8 H8A 109.4 . .
C9 C8 H8A 109.4 . .
C7 C8 H8B 109.4 . .
C9 C8 H8B 109.4 . .
H8A C8 H8B 108.0 . .
O4 C9 C10 106.7(3) . .
O4 C9 C8 109.2(3) . .
C10 C9 C8 114.8(3) . .
O4 C9 H9 108.7 . .
C10 C9 H9 108.7 . .
C8 C9 H9 108.7 . .
O5 C10 C9 109.4(3) . .
O5 C10 C11 111.1(3) . .
C9 C10 C11 111.7(3) . .
O5 C10 H10 108.2 . .
C9 C10 H10 108.2 . .
C11 C10 H10 108.2 . .
C12 C11 C10 115.8(4) . .
C12 C11 H11A 108.3 . .
C10 C11 H11A 108.3 . .
C12 C11 H11B 108.3 . .
C10 C11 H11B 108.3 . .
H11A C11 H11B 107.4 . .
C13 C12 C11 112.4(4) . .
C13 C12 H12A 109.1 . .
C11 C12 H12A 109.1 . .
C13 C12 H12B 109.1 . .
C11 C12 H12B 109.1 . .
H12A C12 H12B 107.9 . .
C14 C13 C12 116.1(4) . .
C14 C13 H13A 108.3 . .
C12 C13 H13A 108.3 . .
C14 C13 H13B 108.3 . .
C12 C13 H13B 108.3 . .
H13A C13 H13B 107.4 . .
C13 C14 C15 113.2(4) . .
C13 C14 H14A 108.9 . .
C15 C14 H14A 108.9 . .
C13 C14 H14B 108.9 . .
C15 C14 H14B 108.9 . .
H14A C14 H14B 107.7 . .
C16 C15 C14 115.3(5) . .
C16 C15 H15A 108.5 . .
C14 C15 H15A 108.5 . .
C16 C15 H15B 108.5 . .
C14 C15 H15B 108.5 . .
H15A C15 H15B 107.5 . .
C15 C16 H16A 109.5 . .
C15 C16 H16B 109.5 . .
H16A C16 H16B 109.5 . .
C15 C16 H16C 109.5 . .
H16A C16 H16C 109.5 . .
H16B C16 H16C 109.5 . .
O7 C17 C22 113.2(3) . .
O7 C17 C18 110.5(4) . .
C22 C17 C18 110.9(4) . .
O7 C17 H17 107.4 . .
C22 C17 H17 107.4 . .
C18 C17 H17 107.4 . .
C17 C18 C19 112.7(4) . .
C17 C18 H18A 109.0 . .
C19 C18 H18A 109.0 . .
C17 C18 H18B 109.0 . .
C19 C18 H18B 109.0 . .
H18A C18 H18B 107.8 . .
C20 C19 C18 111.1(4) . .
C20 C19 H19A 109.4 . .
C18 C19 H19A 109.4 . .
C20 C19 H19B 109.4 . .
C18 C19 H19B 109.4 . .
H19A C19 H19B 108.0 . .
O6 C20 C19 109.3(4) . .
O6 C20 C21 111.7(3) . .
C19 C20 C21 110.1(3) . .
O6 C20 H20 108.5 . .
C19 C20 H20 108.5 . .
C21 C20 H20 108.5 . .
O9 C21 O8 109.5(3) . .
O9 C21 C20 106.7(3) . .
O8 C21 C20 111.3(3) . .
O9 C21 C22 111.4(3) . .
O8 C21 C22 106.8(3) . .
C20 C21 C22 111.2(3) . .
C21 C22 C17 111.0(4) . .
C21 C22 C23 110.5(3) . .
C17 C22 C23 115.7(4) . .
C21 C22 H22 106.3 . .
C17 C22 H22 106.3 . .
C23 C22 H22 106.3 . .
C24 C23 C22 110.5(4) . .
C24 C23 H23A 109.5 . .
C22 C23 H23A 109.5 . .
C24 C23 H23B 109.5 . .
C22 C23 H23B 109.5 . .
H23A C23 H23B 108.1 . .
C25 C24 C23 110.1(4) . .
C25 C24 H24A 109.6 . .
C23 C24 H24A 109.6 . .
C25 C24 H24B 109.6 . .
C23 C24 H24B 109.6 . .
H24A C24 H24B 108.2 . .
O9 C25 C26 103.9(3) . .
O9 C25 C24 109.9(4) . .
C26 C25 C24 117.2(4) . .
O9 C25 H25 108.5 . .
C26 C25 H25 108.5 . .
C24 C25 H25 108.5 . .
O10 C26 C25 108.9(4) . .
O10 C26 C27 107.7(4) . .
C25 C26 C27 114.1(4) . .
O10 C26 H26 108.7 . .
C25 C26 H26 108.7 . .
C27 C26 H26 108.7 . .
C28 C27 C26 113.0(4) . .
C28 C27 H27A 109.0 . .
C26 C27 H27A 109.0 . .
C28 C27 H27B 109.0 . .
C26 C27 H27B 109.0 . .
H27A C27 H27B 107.8 . .
C29 C28 C27 115.4(4) . .
C29 C28 H28A 108.4 . .
C27 C28 H28A 108.4 . .
C29 C28 H28B 108.4 . .
C27 C28 H28B 108.4 . .
H28A C28 H28B 107.5 . .
C28 C29 C30 113.1(4) . .
C28 C29 H29A 109.0 . .
C30 C29 H29A 109.0 . .
C28 C29 H29B 109.0 . .
C30 C29 H29B 109.0 . .
H29A C29 H29B 107.8 . .
C31 C30 C29 115.5(5) . .
C31 C30 H30A 108.4 . .
C29 C30 H30A 108.4 . .
C31 C30 H30B 108.4 . .
C29 C30 H30B 108.4 . .
H30A C30 H30B 107.5 . .
C30 C31 C32 114.1(5) . .
C30 C31 H31A 108.7 . .
C32 C31 H31A 108.7 . .
C30 C31 H31B 108.7 . .
C32 C31 H31B 108.7 . .
H31A C31 H31B 107.6 . .
C31 C32 H32A 109.5 . .
C31 C32 H32B 109.5 . .
H32A C32 H32B 109.5 . .
C31 C32 H32C 109.5 . .
H32A C32 H32C 109.5 . .
H32B C32 H32C 109.5 . .
C1 O1 H1A 109.4 . .
C4 O2 H2 109.5 . .
C5 O3 H3 109.4 . .
C5 O4 C9 113.5(3) . .
C10 O5 H5 108.7 . .
C17 O7 H7 109.5 . .
C21 O8 H8 109.5 . .
C21 O9 C25 114.1(3) . .
C26 O10 H10A 109.4 . .
C20 O6 H6A 109.5 . .

loop_
_geom_bond_atom_site_label_1
_geom_bond_atom_site_label_2
_geom_bond_distance
_geom_bond_site_symmetry_2
C1 O1 1.430(5) .
C1 C2 1.516(6) .
C1 C6 1.522(6) .
C1 H1 0.9800 .
C2 C3 1.534(6) .
C2 H2A 0.9700 .
C2 H2B 0.9700 .
C3 C4 1.504(6) .
C3 H3A 0.9700 .
C3 H3B 0.9700 .
C4 O2 1.428(5) .
C4 C5 1.510(5) .
C4 H4 0.9800 .
C5 O3 1.421(5) .
C5 O4 1.427(5) .
C5 C6 1.522(6) .
C6 C7 1.528(6) .
C6 H6 0.9800 .
C7 C8 1.527(6) .
C7 H7A 0.9700 .
C7 H7B 0.9700 .
C8 C9 1.529(6) .
C8 H8A 0.9700 .
C8 H8B 0.9700 .
C9 O4 1.441(5) .
C9 C10 1.518(6) .
C9 H9 0.9800 .
C10 O5 1.447(5) .
C10 C11 1.516(6) .
C10 H10 0.9800 .
C11 C12 1.516(6) .
C11 H11A 0.9700 .
C11 H11B 0.9700 .
C12 C13 1.514(6) .
C12 H12A 0.9700 .
C12 H12B 0.9700 .
C13 C14 1.508(6) .
C13 H13A 0.9700 .
C13 H13B 0.9700 .
C14 C15 1.509(7) .
C14 H14A 0.9700 .
C14 H14B 0.9700 .
C15 C16 1.507(8) .
C15 H15A 0.9700 .
C15 H15B 0.9700 .
C16 H16A 0.9600 .
C16 H16B 0.9600 .
C16 H16C 0.9600 .
C17 O7 1.432(5) .
C17 C22 1.523(6) .
C17 C18 1.527(7) .
C17 H17 0.9800 .
C18 C19 1.528(6) .
C18 H18A 0.9700 .
C18 H18B 0.9700 .
C19 C20 1.512(6) .
C19 H19A 0.9700 .
C19 H19B 0.9700 .
C20 O6 1.436(5) .
C20 C21 1.514(6) .
C20 H20 0.9800 .
C21 O9 1.419(5) .
C21 O8 1.419(5) .
C21 C22 1.521(6) .
C22 C23 1.530(6) .
C22 H22 0.9800 .
C23 C24 1.520(6) .
C23 H23A 0.9700 .
C23 H23B 0.9700 .
C24 C25 1.520(6) .
C24 H24A 0.9700 .
C24 H24B 0.9700 .
C25 O9 1.451(5) .
C25 C26 1.517(6) .
C25 H25 0.9800 .
C26 O10 1.431(5) .
C26 C27 1.518(6) .
C26 H26 0.9800 .
C27 C28 1.516(7) .
C27 H27A 0.9700 .
C27 H27B 0.9700 .
C28 C29 1.509(7) .
C28 H28A 0.9700 .
C28 H28B 0.9700 .
C29 C30 1.513(7) .
C29 H29A 0.9700 .
C29 H29B 0.9700 .
C30 C31 1.491(7) .
C30 H30A 0.9700 .
C30 H30B 0.9700 .
C31 C32 1.509(8) .
C31 H31A 0.9700 .
C31 H31B 0.9700 .
C32 H32A 0.9600 .
C32 H32B 0.9600 .
C32 H32C 0.9600 .
O1 H1A 0.8200 .
O2 H2 0.8200 .
O3 H3 0.8201 .
O5 H5 0.8200 .
O7 H7 0.8200 .
O8 H8 0.8200 .
O10 H10A 0.8200 .
O6 H6A 0.8199 .

loop_
_geom_torsion_atom_site_label_1
_geom_torsion_atom_site_label_2
_geom_torsion_atom_site_label_3
_geom_torsion_atom_site_label_4
_geom_torsion
_geom_torsion_site_symmetry_1
_geom_torsion_site_symmetry_2
_geom_torsion_site_symmetry_3
_geom_torsion_site_symmetry_4
O1 C1 C2 C3 74.0(4) . . . .
C6 C1 C2 C3 -52.6(5) . . . .
C1 C2 C3 C4 54.9(5) . . . .
C2 C3 C4 O2 -179.0(3) . . . .
C2 C3 C4 C5 -57.3(5) . . . .
O2 C4 C5 O3 60.5(4) . . . .
C3 C4 C5 O3 -60.4(4) . . . .
O2 C4 C5 O4 -59.3(4) . . . .
C3 C4 C5 O4 179.9(3) . . . .
O2 C4 C5 C6 179.8(3) . . . .
C3 C4 C5 C6 58.9(4) . . . .
O1 C1 C6 C5 -72.6(4) . . . .
C2 C1 C6 C5 53.1(4) . . . .
O1 C1 C6 C7 53.9(5) . . . .
C2 C1 C6 C7 179.6(4) . . . .
O3 C5 C6 C1 65.1(4) . . . .
O4 C5 C6 C1 -174.8(3) . . . .
C4 C5 C6 C1 -56.7(4) . . . .
O3 C5 C6 C7 -64.6(4) . . . .
O4 C5 C6 C7 55.5(4) . . . .
C4 C5 C6 C7 173.5(3) . . . .
C1 C6 C7 C8 -179.3(3) . . . .
C5 C6 C7 C8 -52.2(5) . . . .
C6 C7 C8 C9 53.1(5) . . . .
C7 C8 C9 O4 -55.6(5) . . . .
C7 C8 C9 C10 -175.3(3) . . . .
O4 C9 C10 O5 52.5(4) . . . .
C8 C9 C10 O5 173.7(3) . . . .
O4 C9 C10 C11 175.9(3) . . . .
C8 C9 C10 C11 -62.9(5) . . . .
O5 C10 C11 C12 -60.2(5) . . . .
C9 C10 C11 C12 177.3(4) . . . .
C10 C11 C12 C13 -175.7(4) . . . .
C11 C12 C13 C14 178.9(4) . . . .
C12 C13 C14 C15 -179.6(5) . . . .
C13 C14 C15 C16 179.5(5) . . . .
O7 C17 C18 C19 74.0(5) . . . .
C22 C17 C18 C19 -52.3(5) . . . .
C17 C18 C19 C20 53.9(5) . . . .
C18 C19 C20 O6 -179.4(3) . . . .
C18 C19 C20 C21 -56.3(5) . . . .
O6 C20 C21 O9 -57.7(4) . . . .
C19 C20 C21 O9 -179.4(3) . . . .
O6 C20 C21 O8 61.6(4) . . . .
C19 C20 C21 O8 -60.1(4) . . . .
O6 C20 C21 C22 -179.4(3) . . . .
C19 C20 C21 C22 58.9(5) . . . .
O9 C21 C22 C17 -176.8(3) . . . .
O8 C21 C22 C17 63.7(4) . . . .
C20 C21 C22 C17 -57.9(4) . . . .
O9 C21 C22 C23 53.5(4) . . . .
O8 C21 C22 C23 -66.0(4) . . . .
C20 C21 C22 C23 172.4(4) . . . .
O7 C17 C22 C21 -71.0(5) . . . .
C18 C17 C22 C21 53.8(5) . . . .
O7 C17 C22 C23 56.0(5) . . . .
C18 C17 C22 C23 -179.2(4) . . . .
C21 C22 C23 C24 -52.6(5) . . . .
C17 C22 C23 C24 -179.8(4) . . . .
C22 C23 C24 C25 54.5(5) . . . .
C23 C24 C25 O9 -56.5(5) . . . .
C23 C24 C25 C26 -174.7(4) . . . .
O9 C25 C26 O10 56.6(4) . . . .
C24 C25 C26 O10 178.0(4) . . . .
O9 C25 C26 C27 177.0(3) . . . .
C24 C25 C26 C27 -61.6(6) . . . .
O10 C26 C27 C28 -60.3(5) . . . .
C25 C26 C27 C28 178.6(4) . . . .
C26 C27 C28 C29 -179.0(4) . . . .
C27 C28 C29 C30 177.3(5) . . . .
C28 C29 C30 C31 -179.8(5) . . . .
C29 C30 C31 C32 177.4(5) . . . .
O3 C5 O4 C9 57.3(4) . . . .
C4 C5 O4 C9 177.9(3) . . . .
C6 C5 O4 C9 -61.1(4) . . . .
C10 C9 O4 C5 -175.0(3) . . . .
C8 C9 O4 C5 60.3(4) . . . .
O8 C21 O9 C25 59.9(4) . . . .
C20 C21 O9 C25 -179.6(3) . . . .
C22 C21 O9 C25 -58.0(4) . . . .
C26 C25 O9 C21 -174.4(3) . . . .
C24 C25 O9 C21 59.4(4) . . . .
